data_4345517
loop_
_publ_author_name
'Mandapati, Pavan'
'Giesbrecht, Patrick K.'
'Davis, Rebecca L.'
'Herbert, David E.'

_publ_section_title
;
 Phenanthridine-Containing Pincer-like Amido Complexes of Nickel,
 Palladium, and Platinum.
;
_journal_issue 6
_journal_name_full 'Inorganic chemistry'
_journal_page_first 3674
_journal_page_last 3685
_journal_paper_doi 10.1021/acs.inorgchem.7b00075
_journal_volume 56
_journal_year 2017
_chemical_formula_moiety 'C23 H16 Cl N3 Pt, C H Cl3'
_chemical_formula_sum 'C24 H17 Cl4 N3 Pt'
_chemical_formula_weight 684.29
_space_group_crystal_system triclinic
_space_group_IT_number 2
_space_group_name_Hall '-P 1'
_space_group_name_H-M_alt 'P -1'
_symmetry_space_group_name_Hall '-P 1'
_symmetry_space_group_name_H-M 'P -1'
_atom_sites_solution_hydrogens geom
_audit_creation_method SHELXL-2014/7
_cell_angle_alpha 71.5840(10)
_cell_angle_beta 87.527(2)
_cell_angle_gamma 81.8420(10)
_cell_formula_units_Z 2
_cell_length_a 6.9969(2)
_cell_length_b 12.2244(3)
_cell_length_c 14.0423(4)
_cell_measurement_reflns_used 9746
_cell_measurement_temperature 150(2)
_cell_measurement_theta_max 30.30
_cell_measurement_theta_min 2.68
_cell_volume 1128.04(5)
_computing_cell_refinement 'Bruker SAINT'
_computing_data_collection 'Bruker APEX2'
_computing_data_reduction 'Bruker SAINT'
_computing_molecular_graphics 'Bruker SHELXTL'
_computing_publication_material 'Bruker SHELXTL'
_computing_structure_refinement 'SHELXL-2014/7 (Sheldrick, 2014)'
_computing_structure_solution 'SHELXS-97 (Sheldrick 2008)'
_diffrn_ambient_temperature 150(2)
_diffrn_measured_fraction_theta_full 0.999
_diffrn_measured_fraction_theta_max 0.999
_diffrn_measurement_device_type 'Bruker D8 QUEST ECO CMOS'
_diffrn_measurement_method '\f and \w scans'
_diffrn_radiation_type MoK\a
_diffrn_radiation_wavelength 0.71073
_diffrn_reflns_av_R_equivalents 0.0539
_diffrn_reflns_av_unetI/netI 0.0375
_diffrn_reflns_Laue_measured_fraction_full 0.999
_diffrn_reflns_Laue_measured_fraction_max 0.999
_diffrn_reflns_limit_h_max 9
_diffrn_reflns_limit_h_min -9
_diffrn_reflns_limit_k_max 17
_diffrn_reflns_limit_k_min -17
_diffrn_reflns_limit_l_max 20
_diffrn_reflns_limit_l_min -20
_diffrn_reflns_number 57011
_diffrn_reflns_point_group_measured_fraction_full 0.999
_diffrn_reflns_point_group_measured_fraction_max 0.999
_diffrn_reflns_theta_full 25.242
_diffrn_reflns_theta_max 30.515
_diffrn_reflns_theta_min 2.679
_diffrn_source fine-focus
_exptl_absorpt_coefficient_mu 6.712
_exptl_absorpt_correction_T_max 0.7461
_exptl_absorpt_correction_T_min 0.4637
_exptl_absorpt_correction_type multi-scan
_exptl_absorpt_process_details SADABS
_exptl_crystal_colour purple
_exptl_crystal_density_diffrn 2.015
_exptl_crystal_description block
_exptl_crystal_F_000 656
_exptl_crystal_size_max 0.230
_exptl_crystal_size_mid 0.150
_exptl_crystal_size_min 0.067
_refine_diff_density_max 1.048
_refine_diff_density_min -0.968
_refine_diff_density_rms 0.142
_refine_ls_extinction_method none
_refine_ls_goodness_of_fit_ref 1.049
_refine_ls_hydrogen_treatment constr
_refine_ls_matrix_type full
_refine_ls_number_parameters 290
_refine_ls_number_reflns 6865
_refine_ls_number_restraints 0
_refine_ls_restrained_S_all 1.049
_refine_ls_R_factor_all 0.0398
_refine_ls_R_factor_gt 0.0269
_refine_ls_shift/su_max 0.001
_refine_ls_shift/su_mean 0.000
_refine_ls_structure_factor_coef Fsqd
_refine_ls_weighting_details 'w=1/[\s^2^(Fo^2^)+(0.0104P)^2^+1.4271P] where P=(Fo^2^+2Fc^2^)/3'
_refine_ls_weighting_scheme calc
_refine_ls_wR_factor_gt 0.0410
_refine_ls_wR_factor_ref 0.0438
_reflns_Friedel_coverage 0.000
_reflns_number_gt 5868
_reflns_number_total 6865
_reflns_threshold_expression 'I > 2\s(I)'
_cod_data_source_file ic7b00075_si_002.cif
_cod_data_source_block 2-Pt
_cod_depositor_comments 'Adding full bibliography for 4345513--4345520.cif.'
_cod_database_code 4345517
_shelx_shelxl_version_number 2014/7
_shelx_space_group_comment
; 
The symmetry employed for this shelxl refinement is uniquely defined 
by the following loop, which should always be used as a source of 
symmetry information in preference to the above space-group names. 
They are only intended as comments. 
;
_shelx_estimated_absorpt_t_min 0.307
_shelx_estimated_absorpt_t_max 0.662

loop_
_space_group_symop_operation_xyz
'x, y, z'
'-x, -y, -z'

loop_
_atom_site_label
_atom_site_type_symbol
_atom_site_fract_x
_atom_site_fract_y
_atom_site_fract_z
_atom_site_U_iso_or_equiv
_atom_site_adp_type
_atom_site_occupancy
_atom_site_site_symmetry_order
_atom_site_calc_flag
_atom_site_refinement_flags_posn
_atom_site_refinement_flags_adp
Pt1 Pt 0.31830(2) 0.35851(2) 0.43603(2) 0.01920(3) Uani 1 1 d . .
Cl1 Cl 0.40580(11) 0.23021(6) 0.34311(6) 0.03078(16) Uani 1 1 d . .
Cl3 Cl -0.16940(13) 0.26284(8) 0.23298(6) 0.0410(2) Uani 1 1 d . .
Cl2 Cl 0.08549(15) 0.37773(8) 0.07737(8) 0.0547(3) Uani 1 1 d . .
Cl4 Cl 0.08797(15) 0.13017(8) 0.12987(9) 0.0565(3) Uani 1 1 d . .
N2 N 0.2474(3) 0.46505(18) 0.51556(17) 0.0181(5) Uani 1 1 d . .
N1 N 0.3332(3) 0.50581(19) 0.32414(18) 0.0201(5) Uani 1 1 d . .
N3 N 0.2873(3) 0.23696(19) 0.56768(18) 0.0227(5) Uani 1 1 d . .
C10 C 0.2444(3) 0.5815(2) 0.4618(2) 0.0179(5) Uani 1 1 d . .
C9 C 0.2917(3) 0.6043(2) 0.3582(2) 0.0176(5) Uani 1 1 d . .
C20 C 0.2122(3) 0.4104(2) 0.6155(2) 0.0185(5) Uani 1 1 d . .
C19 C 0.2340(4) 0.2855(2) 0.6429(2) 0.0206(6) Uani 1 1 d . .
C11 C 0.2034(4) 0.6778(2) 0.4959(2) 0.0217(6) Uani 1 1 d . .
H11 H 0.1710 0.6662 0.5644 0.026 Uiso 1 1 calc R U
C12 C 0.2089(4) 0.7909(2) 0.4313(2) 0.0218(6) Uani 1 1 d . .
C21 C 0.1594(4) 0.4583(3) 0.6918(2) 0.0249(6) Uani 1 1 d . .
H21 H 0.1431 0.5404 0.6773 0.030 Uiso 1 1 calc R U
C8 C 0.2980(4) 0.7175(2) 0.2923(2) 0.0199(6) Uani 1 1 d . .
C13 C 0.2555(4) 0.8103(2) 0.3317(2) 0.0226(6) Uani 1 1 d . .
H13 H 0.2589 0.8877 0.2889 0.027 Uiso 1 1 calc R U
C1 C 0.3750(4) 0.5208(2) 0.2300(2) 0.0244(6) Uani 1 1 d . .
H1 H 0.4018 0.4539 0.2085 0.029 Uiso 1 1 calc R U
C2 C 0.3828(4) 0.6315(3) 0.1578(2) 0.0251(6) Uani 1 1 d . .
C18 C 0.2039(4) 0.2152(3) 0.7420(2) 0.0268(6) Uani 1 1 d . .
C16 C 0.2883(5) 0.0475(3) 0.6856(3) 0.0349(8) Uani 1 1 d . .
H16 H 0.3089 -0.0344 0.6988 0.042 Uiso 1 1 calc R U
C14 C 0.1663(5) 0.8909(2) 0.4735(2) 0.0315(7) Uani 1 1 d . .
H14A H 0.1584 0.9646 0.4185 0.047 Uiso 1 1 calc R U
H14B H 0.2697 0.8871 0.5198 0.047 Uiso 1 1 calc R U
H14C H 0.0431 0.8860 0.5095 0.047 Uiso 1 1 calc R U
C15 C 0.3156(4) 0.1218(2) 0.5892(2) 0.0291(7) Uani 1 1 d . .
H15 H 0.3556 0.0891 0.5373 0.035 Uiso 1 1 calc R U
C7 C 0.3458(4) 0.7317(2) 0.1886(2) 0.0228(6) Uani 1 1 d . .
C22 C 0.1295(4) 0.3873(3) 0.7900(2) 0.0293(7) Uani 1 1 d . .
H22 H 0.0942 0.4231 0.8404 0.035 Uiso 1 1 calc R U
C3 C 0.4284(5) 0.6422(3) 0.0565(2) 0.0350(7) Uani 1 1 d . .
H3 H 0.4518 0.5745 0.0361 0.042 Uiso 1 1 calc R U
C6 C 0.3592(4) 0.8407(3) 0.1157(2) 0.0302(7) Uani 1 1 d . .
H6 H 0.3360 0.9097 0.1344 0.036 Uiso 1 1 calc R U
C23 C 0.1491(4) 0.2689(3) 0.8161(2) 0.0297(7) Uani 1 1 d . .
H23 H 0.1263 0.2234 0.8831 0.036 Uiso 1 1 calc R U
C17 C 0.2318(4) 0.0932(3) 0.7606(3) 0.0350(8) Uani 1 1 d . .
H17 H 0.2108 0.0428 0.8261 0.042 Uiso 1 1 calc R U
C24 C 0.0584(5) 0.2504(3) 0.1758(2) 0.0342(7) Uani 1 1 d . .
H24 H 0.1606 0.2379 0.2272 0.041 Uiso 1 1 calc R U
C5 C 0.4055(5) 0.8478(3) 0.0182(2) 0.0352(7) Uani 1 1 d . .
H5 H 0.4148 0.9218 -0.0297 0.042 Uiso 1 1 calc R U
C4 C 0.4391(5) 0.7488(3) -0.0121(3) 0.0389(8) Uani 1 1 d . .
H4 H 0.4694 0.7554 -0.0802 0.047 Uiso 1 1 calc R U

loop_
_atom_site_aniso_label
_atom_site_aniso_U_11
_atom_site_aniso_U_22
_atom_site_aniso_U_33
_atom_site_aniso_U_23
_atom_site_aniso_U_13
_atom_site_aniso_U_12
Pt1 0.01455(5) 0.01735(5) 0.02835(6) -0.01133(4) -0.00061(4) -0.00095(3)
Cl1 0.0324(4) 0.0265(4) 0.0391(4) -0.0207(3) -0.0030(3) 0.0024(3)
Cl3 0.0462(5) 0.0451(5) 0.0375(5) -0.0186(4) 0.0097(4) -0.0154(4)
Cl2 0.0668(6) 0.0309(4) 0.0537(6) 0.0011(4) 0.0205(5) -0.0051(4)
Cl4 0.0552(6) 0.0344(5) 0.0819(8) -0.0230(5) 0.0189(5) -0.0070(4)
N2 0.0162(11) 0.0166(10) 0.0223(12) -0.0068(9) -0.0012(9) -0.0026(8)
N1 0.0105(10) 0.0244(12) 0.0268(13) -0.0102(10) -0.0003(9) -0.0018(9)
N3 0.0140(11) 0.0201(11) 0.0340(14) -0.0086(10) -0.0026(10) -0.0018(9)
C10 0.0113(12) 0.0185(12) 0.0243(14) -0.0082(11) -0.0023(10) 0.0003(9)
C9 0.0087(11) 0.0197(12) 0.0271(15) -0.0118(11) -0.0024(10) 0.0005(9)
C20 0.0099(11) 0.0210(13) 0.0257(15) -0.0090(11) -0.0016(10) -0.0013(9)
C19 0.0107(12) 0.0229(13) 0.0280(16) -0.0073(12) -0.0037(11) -0.0022(10)
C11 0.0184(13) 0.0243(14) 0.0246(15) -0.0121(12) -0.0012(11) 0.0002(11)
C12 0.0161(13) 0.0202(13) 0.0316(16) -0.0122(12) -0.0061(11) 0.0007(10)
C21 0.0218(14) 0.0262(14) 0.0284(16) -0.0105(12) -0.0017(12) -0.0039(11)
C8 0.0138(12) 0.0208(13) 0.0261(15) -0.0089(11) -0.0024(11) -0.0012(10)
C13 0.0193(13) 0.0176(13) 0.0316(16) -0.0089(12) -0.0054(12) -0.0004(10)
C1 0.0204(14) 0.0260(14) 0.0330(17) -0.0181(13) 0.0040(12) -0.0038(11)
C2 0.0191(14) 0.0296(15) 0.0291(17) -0.0119(13) 0.0002(12) -0.0050(11)
C18 0.0165(13) 0.0283(15) 0.0327(17) -0.0034(13) -0.0066(12) -0.0051(11)
C16 0.0320(17) 0.0202(15) 0.049(2) -0.0048(14) -0.0054(15) -0.0033(12)
C14 0.0377(18) 0.0216(14) 0.0378(19) -0.0154(14) -0.0018(14) 0.0017(13)
C15 0.0250(15) 0.0216(14) 0.0414(19) -0.0113(13) -0.0015(13) -0.0013(11)
C7 0.0144(13) 0.0264(14) 0.0277(16) -0.0087(12) -0.0029(11) -0.0020(10)
C22 0.0237(15) 0.0408(18) 0.0273(17) -0.0155(14) -0.0003(12) -0.0057(13)
C3 0.0351(18) 0.0435(19) 0.0314(18) -0.0183(15) 0.0054(14) -0.0081(14)
C6 0.0281(16) 0.0300(16) 0.0305(17) -0.0062(13) -0.0055(13) -0.0037(12)
C23 0.0233(15) 0.0402(18) 0.0237(16) -0.0044(14) -0.0010(12) -0.0104(13)
C17 0.0279(16) 0.0293(16) 0.040(2) 0.0028(15) -0.0053(14) -0.0080(13)
C24 0.0356(18) 0.0295(16) 0.0333(18) -0.0026(14) -0.0028(14) -0.0069(13)
C5 0.0321(17) 0.0380(18) 0.0292(18) -0.0006(14) -0.0059(14) -0.0057(14)
C4 0.0388(19) 0.053(2) 0.0252(18) -0.0107(16) 0.0018(14) -0.0116(16)

loop_
_atom_type_symbol
_atom_type_description
_atom_type_scat_dispersion_real
_atom_type_scat_dispersion_imag
_atom_type_scat_source
C C 0.0033 0.0016 'International Tables Vol C Tables 4.2.6.8 and 6.1.1.4'
H H 0.0000 0.0000 'International Tables Vol C Tables 4.2.6.8 and 6.1.1.4'
N N 0.0061 0.0033 'International Tables Vol C Tables 4.2.6.8 and 6.1.1.4'
Cl Cl 0.1484 0.1585 'International Tables Vol C Tables 4.2.6.8 and 6.1.1.4'
Pt Pt -1.7033 8.3905 'International Tables Vol C Tables 4.2.6.8 and 6.1.1.4'

loop_
_geom_angle_atom_site_label_1
_geom_angle_atom_site_label_2
_geom_angle_atom_site_label_3
_geom_angle
N2 Pt1 N1 83.29(9)
N2 Pt1 N3 82.88(9)
N1 Pt1 N3 166.16(9)
N2 Pt1 Cl1 179.20(7)
N1 Pt1 Cl1 97.24(7)
N3 Pt1 Cl1 96.60(7)
C20 N2 C10 131.2(2)
C20 N2 Pt1 114.37(17)
C10 N2 Pt1 114.41(17)
C1 N1 C9 119.4(2)
C1 N1 Pt1 129.35(19)
C9 N1 Pt1 111.26(17)
C15 N3 C19 119.6(3)
C15 N3 Pt1 128.6(2)
C19 N3 Pt1 111.75(17)
N2 C10 C11 128.6(3)
N2 C10 C9 114.7(2)
C11 C10 C9 116.7(2)
C8 C9 N1 121.1(2)
C8 C9 C10 122.6(2)
N1 C9 C10 116.3(2)
N2 C20 C21 129.5(2)
N2 C20 C19 114.1(2)
C21 C20 C19 116.4(3)
N3 C19 C18 121.1(2)
N3 C19 C20 116.9(2)
C18 C19 C20 121.9(3)
C10 C11 C12 121.4(3)
C10 C11 H11 119.3
C12 C11 H11 119.3
C13 C12 C11 120.6(2)
C13 C12 C14 120.7(3)
C11 C12 C14 118.7(3)
C20 C21 C22 121.0(3)
C20 C21 H21 119.5
C22 C21 H21 119.5
C13 C8 C9 117.7(3)
C13 C8 C7 123.8(3)
C9 C8 C7 118.5(2)
C12 C13 C8 120.9(3)
C12 C13 H13 119.5
C8 C13 H13 119.5
N1 C1 C2 123.6(3)
N1 C1 H1 118.2
C2 C1 H1 118.2
C3 C2 C7 120.0(3)
C3 C2 C1 121.0(3)
C7 C2 C1 119.0(3)
C23 C18 C19 119.0(3)
C23 C18 C17 124.0(3)
C19 C18 C17 117.0(3)
C17 C16 C15 119.5(3)
C17 C16 H16 120.2
C15 C16 H16 120.2
C12 C14 H14A 109.5
C12 C14 H14B 109.5
H14A C14 H14B 109.5
C12 C14 H14C 109.5
H14A C14 H14C 109.5
H14B C14 H14C 109.5
N3 C15 C16 122.0(3)
N3 C15 H15 119.0
C16 C15 H15 119.0
C6 C7 C2 117.9(3)
C6 C7 C8 123.6(3)
C2 C7 C8 118.5(3)
C23 C22 C21 122.6(3)
C23 C22 H22 118.7
C21 C22 H22 118.7
C4 C3 C2 120.7(3)
C4 C3 H3 119.7
C2 C3 H3 119.7
C5 C6 C7 120.5(3)
C5 C6 H6 119.8
C7 C6 H6 119.8
C22 C23 C18 118.9(3)
C22 C23 H23 120.5
C18 C23 H23 120.5
C16 C17 C18 120.6(3)
C16 C17 H17 119.7
C18 C17 H17 119.7
Cl2 C24 Cl3 110.73(18)
Cl2 C24 Cl4 109.71(19)
Cl3 C24 Cl4 110.45(17)
Cl2 C24 H24 108.6
Cl3 C24 H24 108.6
Cl4 C24 H24 108.6
C6 C5 C4 121.4(3)
C6 C5 H5 119.3
C4 C5 H5 119.3
C3 C4 C5 119.5(3)
C3 C4 H4 120.2
C5 C4 H4 120.2

loop_
_geom_bond_atom_site_label_1
_geom_bond_atom_site_label_2
_geom_bond_distance
Pt1 N2 1.969(2)
Pt1 N1 1.993(2)
Pt1 N3 1.999(2)
Pt1 Cl1 2.3427(7)
Cl3 C24 1.762(3)
Cl2 C24 1.753(3)
Cl4 C24 1.766(3)
N2 C20 1.379(3)
N2 C10 1.382(3)
N1 C1 1.302(4)
N1 C9 1.420(3)
N3 C15 1.331(3)
N3 C19 1.381(4)
C10 C11 1.394(4)
C10 C9 1.426(4)
C9 C8 1.406(4)
C20 C21 1.388(4)
C20 C19 1.438(4)
C19 C18 1.411(4)
C11 C12 1.398(4)
C11 H11 0.9500
C12 C13 1.376(4)
C12 C14 1.508(4)
C21 C22 1.403(4)
C21 H21 0.9500
C8 C13 1.403(4)
C8 C7 1.442(4)
C13 H13 0.9500
C1 C2 1.419(4)
C1 H1 0.9500
C2 C3 1.412(4)
C2 C7 1.410(4)
C18 C23 1.409(4)
C18 C17 1.416(4)
C16 C17 1.361(5)
C16 C15 1.393(4)
C16 H16 0.9500
C14 H14A 0.9800
C14 H14B 0.9800
C14 H14C 0.9800
C15 H15 0.9500
C7 C6 1.413(4)
C22 C23 1.364(4)
C22 H22 0.9500
C3 C4 1.364(5)
C3 H3 0.9500
C6 C5 1.373(4)
C6 H6 0.9500
C23 H23 0.9500
C17 H17 0.9500
C24 H24 1.0000
C5 C4 1.392(5)
C5 H5 0.9500
C4 H4 0.9500
